data_1512159
loop_
_publ_author_name
'Fan, Yaqin'
'Wang, Yi'
'Liu, Peipei'
'Fu, Peng'
'Zhu, Tonghan'
'Wang, Wei'
'Zhu, Weiming'

_publ_section_title
;
 Indole-Diterpenoids with Anti-H1N1 Activity from the Aciduric Fungus
 Penicillium camemberti OUCMDZ-1492.
;
_journal_issue 7
_journal_name_full 'Journal of natural products'
_journal_page_first 1328
_journal_page_last 1336
_journal_paper_doi 10.1021/np400304q
_journal_volume 76
_journal_year 2013
_chemical_formula_sum 'C27 H35 N O2'
_chemical_formula_weight 405.56
_chemical_name_systematic
; 
 ? 
;
_space_group_IT_number 18
_symmetry_cell_setting orthorhombic
_symmetry_space_group_name_Hall 'P 2 2ab'
_symmetry_space_group_name_H-M 'P 21 21 2'
_atom_sites_solution_hydrogens geom
_atom_sites_solution_primary direct
_atom_sites_solution_secondary difmap
_audit_creation_method SHELXL-97
_cell_angle_alpha 90.00
_cell_angle_beta 90.00
_cell_angle_gamma 90.00
_cell_formula_units_Z 4
_cell_length_a 11.6639(11)
_cell_length_b 24.764(2)
_cell_length_c 7.7832(5)
_cell_measurement_reflns_used 3371
_cell_measurement_temperature 298(2)
_cell_measurement_theta_max 26.13
_cell_measurement_theta_min 2.617
_cell_volume 2248.1(3)
_computing_cell_refinement 'Bruker SMART'
_computing_data_collection 'Bruker SMART'
_computing_data_reduction 'Bruker SHELXTL'
_computing_molecular_graphics 'Bruker SHELXTL'
_computing_publication_material 'Bruker SHELXTL'
_computing_structure_refinement 'SHELXL-97 (Sheldrick, 1997)'
_computing_structure_solution 'SHELXS-97 (Sheldrick, 1990)'
_diffrn_ambient_temperature 298(2)
_diffrn_measured_fraction_theta_full 0.999
_diffrn_measured_fraction_theta_max 0.999
_diffrn_measurement_device_type 'CCD area detector'
_diffrn_measurement_method 'phi and omega scans'
_diffrn_radiation_monochromator graphite
_diffrn_radiation_source 'fine-focus sealed tube'
_diffrn_radiation_type MoK\a
_diffrn_radiation_wavelength 0.71073
_diffrn_reflns_av_R_equivalents 0.0587
_diffrn_reflns_av_sigmaI/netI 0.0399
_diffrn_reflns_limit_h_max 13
_diffrn_reflns_limit_h_min -13
_diffrn_reflns_limit_k_max 29
_diffrn_reflns_limit_k_min -15
_diffrn_reflns_limit_l_max 9
_diffrn_reflns_limit_l_min -9
_diffrn_reflns_number 11040
_diffrn_reflns_theta_full 24.99
_diffrn_reflns_theta_max 24.99
_diffrn_reflns_theta_min 2.40
_exptl_absorpt_coefficient_mu 0.074
_exptl_absorpt_correction_T_max 0.9948
_exptl_absorpt_correction_T_min 0.9875
_exptl_absorpt_correction_type multi-scan
_exptl_absorpt_process_details sadabs
_exptl_crystal_density_diffrn 1.198
_exptl_crystal_density_method 'not measured'
_exptl_crystal_F_000 880
_exptl_crystal_size_max 0.17
_exptl_crystal_size_mid 0.10
_exptl_crystal_size_min 0.07
_refine_diff_density_max 0.140
_refine_diff_density_min -0.158
_refine_diff_density_rms 0.033
_refine_ls_abs_structure_details 'Flack H D (1983), Acta Cryst. A39, 876-881'
_refine_ls_abs_structure_Flack 10(10)
_refine_ls_extinction_method none
_refine_ls_goodness_of_fit_ref 1.032
_refine_ls_hydrogen_treatment mixed
_refine_ls_matrix_type full
_refine_ls_number_parameters 276
_refine_ls_number_reflns 2290
_refine_ls_number_restraints 0
_refine_ls_restrained_S_all 1.032
_refine_ls_R_factor_all 0.0519
_refine_ls_R_factor_gt 0.0380
_refine_ls_shift/su_max 0.000
_refine_ls_shift/su_mean 0.000
_refine_ls_structure_factor_coef Fsqd
_refine_ls_weighting_details 'calc w=1/[\s^2^(Fo^2^)+(0.0451P)^2^+0.0000P] where P=(Fo^2^+2Fc^2^)/3'
_refine_ls_weighting_scheme calc
_refine_ls_wR_factor_gt 0.0794
_refine_ls_wR_factor_ref 0.0850
_reflns_number_gt 1819
_reflns_number_total 2290
_reflns_threshold_expression >2sigma(I)
_cod_data_source_file np400304q_si_003.cif
_cod_data_source_block 120525a
_cod_depositor_comments
;
The following automatic conversions were performed:

'_symmetry_cell_setting' value 'Orthorhombic' changed to
'orthorhombic' according to
/home/saulius/struct/CIF-dictionaries/cif_core.dic dictionary named
'cif_core.dic' version 2.4.2 from 2011-04-26.

Automatic conversion script
Id: cif_fix_values 1891 2012-01-12 08:04:46Z andrius 
;
_cod_original_cell_volume 2248.2(3)
_cod_original_sg_symbol_H-M P2(1)2(1)2
_cod_database_code 1512159

loop_
_symmetry_equiv_pos_as_xyz
'x, y, z'
'-x, -y, z'
'-x+1/2, y+1/2, -z'
'x+1/2, -y+1/2, -z'

loop_
_atom_site_label
_atom_site_type_symbol
_atom_site_fract_x
_atom_site_fract_y
_atom_site_fract_z
_atom_site_U_iso_or_equiv
_atom_site_adp_type
_atom_site_occupancy
_atom_site_symmetry_multiplicity
_atom_site_calc_flag
_atom_site_refinement_flags
N12 N 0.32574(17) 0.07972(8) 0.5084(3) 0.0428(5) Uani 1 1 d .
H12 H 0.2894 0.0845 0.6033 0.051 Uiso 1 1 calc R
O1 O 0.51254(14) 0.28748(7) 1.0901(2) 0.0462(5) Uani 1 1 d .
O2 O 0.65179(16) 0.41156(7) 1.2260(2) 0.0531(5) Uani 1 1 d .
H2 H 0.6590 0.4263 1.1322 0.080 Uiso 1 1 calc R
C2 C 0.6022(2) 0.32650(9) 1.0989(3) 0.0397(6) Uani 1 1 d .
H2A H 0.6688 0.3094 1.1531 0.048 Uiso 1 1 calc R
C3 C 0.6367(3) 0.34398(10) 0.9199(4) 0.0512(7) Uani 1 1 d .
H3A H 0.5777 0.3671 0.8718 0.061 Uiso 1 1 calc R
H3B H 0.7074 0.3645 0.9253 0.061 Uiso 1 1 calc R
C4 C 0.6531(2) 0.29585(10) 0.8072(3) 0.0432(6) Uani 1 1 d .
H4 H 0.6941 0.3001 0.7057 0.052 Uiso 1 1 calc R
C5 C 0.7123(2) 0.20566(10) 0.5866(4) 0.0472(7) Uani 1 1 d .
H5A H 0.7868 0.2156 0.6322 0.057 Uiso 1 1 calc R
H5B H 0.6852 0.2355 0.5170 0.057 Uiso 1 1 calc R
C6 C 0.7265(2) 0.15607(10) 0.4716(4) 0.0481(7) Uani 1 1 d .
H6A H 0.7728 0.1649 0.3720 0.058 Uiso 1 1 calc R
H6B H 0.7640 0.1272 0.5344 0.058 Uiso 1 1 calc R
C7 C 0.5893(2) 0.09562(10) 0.2780(3) 0.0447(6) Uani 1 1 d .
H7A H 0.6015 0.1099 0.1634 0.054 Uiso 1 1 calc R
H7B H 0.6384 0.0645 0.2956 0.054 Uiso 1 1 calc R
C8 C 0.3488(2) 0.02784(9) 0.0800(3) 0.0460(6) Uani 1 1 d .
H8 H 0.4029 0.0284 -0.0078 0.055 Uiso 1 1 calc R
C9 C 0.2455(2) 0.00219(11) 0.0573(4) 0.0520(7) Uani 1 1 d .
H9 H 0.2301 -0.0149 -0.0465 0.062 Uiso 1 1 calc R
C10 C 0.1638(2) 0.00146(11) 0.1871(4) 0.0576(8) Uani 1 1 d .
H10 H 0.0950 -0.0166 0.1682 0.069 Uiso 1 1 calc R
C11 C 0.1812(2) 0.02647(10) 0.3421(4) 0.0530(7) Uani 1 1 d .
H11 H 0.1254 0.0261 0.4275 0.064 Uiso 1 1 calc R
C13 C 0.4510(2) 0.15856(10) 0.8572(3) 0.0434(6) Uani 1 1 d .
H13A H 0.3767 0.1428 0.8323 0.052 Uiso 1 1 calc R
H13B H 0.4963 0.1315 0.9165 0.052 Uiso 1 1 calc R
C14 C 0.4345(2) 0.20713(11) 0.9764(4) 0.0485(7) Uani 1 1 d .
H14A H 0.3779 0.2312 0.9267 0.058 Uiso 1 1 calc R
H14B H 0.4051 0.1947 1.0860 0.058 Uiso 1 1 calc R
C1' C 0.5609(2) 0.37180(9) 1.2170(3) 0.0418(6) Uani 1 1 d .
C2' C 0.5466(3) 0.35168(11) 1.3987(3) 0.0556(8) Uani 1 1 d .
H2'1 H 0.6176 0.3364 1.4379 0.083 Uiso 1 1 calc R
H2'2 H 0.4877 0.3246 1.4019 0.083 Uiso 1 1 calc R
H2'3 H 0.5255 0.3812 1.4720 0.083 Uiso 1 1 calc R
C3' C 0.4516(2) 0.39835(12) 1.1534(4) 0.0649(8) Uani 1 1 d .
H3'1 H 0.4305 0.4270 1.2302 0.097 Uiso 1 1 calc R
H3'2 H 0.3913 0.3720 1.1493 0.097 Uiso 1 1 calc R
H3'3 H 0.4641 0.4128 1.0405 0.097 Uiso 1 1 calc R
C4A C 0.6125(2) 0.24759(9) 0.8441(3) 0.0380(6) Uani 1 1 d .
C6A C 0.6077(2) 0.13868(9) 0.4163(3) 0.0386(6) Uani 1 1 d .
H6A1 H 0.5718 0.1714 0.3703 0.046 Uiso 1 1 calc R
C7A C 0.4654(2) 0.08245(9) 0.3097(3) 0.0393(6) Uani 1 1 d .
C11A C 0.2857(2) 0.05236(10) 0.3662(3) 0.0425(6) Uani 1 1 d .
C12A C 0.4345(2) 0.09803(9) 0.4709(3) 0.0381(6) Uani 1 1 d .
C14A C 0.5453(2) 0.23826(9) 1.0062(3) 0.0405(6) Uani 1 1 d .
H14C H 0.5932 0.2174 1.0855 0.049 Uiso 1 1 calc R
C4B C 0.6298(2) 0.19738(9) 0.7356(3) 0.0384(6) Uani 1 1 d .
H4B H 0.6665 0.1709 0.8113 0.046 Uiso 1 1 calc R
C7B C 0.3716(2) 0.05321(9) 0.2376(3) 0.0408(6) Uani 1 1 d .
C12B C 0.5318(2) 0.12207(9) 0.5721(3) 0.0360(6) Uani 1 1 d .
C4C C 0.5103(2) 0.17273(9) 0.6875(3) 0.0348(5) Uani 1 1 d .
C12C C 0.5867(2) 0.07479(9) 0.6732(3) 0.0489(7) Uani 1 1 d .
H12A H 0.5299 0.0584 0.7459 0.073 Uiso 1 1 calc R
H12B H 0.6485 0.0882 0.7425 0.073 Uiso 1 1 calc R
H12C H 0.6156 0.0484 0.5940 0.073 Uiso 1 1 calc R
C4D C 0.4353(2) 0.21354(10) 0.5902(3) 0.0448(6) Uani 1 1 d .
H4D1 H 0.3607 0.1983 0.5713 0.067 Uiso 1 1 calc R
H4D2 H 0.4702 0.2218 0.4817 0.067 Uiso 1 1 calc R
H4D3 H 0.4282 0.2460 0.6569 0.067 Uiso 1 1 calc R

loop_
_atom_site_aniso_label
_atom_site_aniso_U_11
_atom_site_aniso_U_22
_atom_site_aniso_U_33
_atom_site_aniso_U_23
_atom_site_aniso_U_13
_atom_site_aniso_U_12
N12 0.0353(12) 0.0480(12) 0.0449(13) -0.0107(11) 0.0057(10) -0.0023(10)
O1 0.0437(9) 0.0445(9) 0.0503(11) -0.0092(9) 0.0032(9) -0.0099(8)
O2 0.0636(12) 0.0482(11) 0.0473(11) -0.0005(10) -0.0072(10) -0.0166(9)
C2 0.0386(13) 0.0381(13) 0.0423(15) 0.0033(12) -0.0075(12) -0.0062(12)
C3 0.0604(17) 0.0430(14) 0.0502(17) 0.0027(14) -0.0007(14) -0.0119(13)
C4 0.0461(15) 0.0467(14) 0.0367(14) -0.0001(13) 0.0023(13) -0.0095(12)
C5 0.0354(13) 0.0531(16) 0.0532(17) -0.0054(14) 0.0030(13) -0.0112(12)
C6 0.0372(15) 0.0551(15) 0.0520(17) -0.0056(14) 0.0084(13) -0.0059(12)
C7 0.0436(15) 0.0480(15) 0.0426(15) -0.0034(13) 0.0049(12) -0.0015(12)
C8 0.0536(16) 0.0414(14) 0.0429(15) -0.0009(13) -0.0048(13) 0.0050(13)
C9 0.0557(17) 0.0463(15) 0.0541(17) -0.0101(15) -0.0188(16) 0.0075(14)
C10 0.0407(15) 0.0531(16) 0.079(2) -0.0158(18) -0.0157(17) 0.0016(13)
C11 0.0364(15) 0.0540(16) 0.0687(19) -0.0133(16) -0.0005(14) 0.0016(13)
C13 0.0442(15) 0.0447(14) 0.0414(14) -0.0029(13) 0.0018(12) -0.0126(12)
C14 0.0476(15) 0.0526(15) 0.0453(15) -0.0082(14) 0.0097(13) -0.0170(13)
C1' 0.0456(15) 0.0376(13) 0.0421(15) 0.0000(12) -0.0064(13) -0.0076(12)
C2' 0.0684(19) 0.0508(16) 0.0475(16) -0.0012(14) 0.0004(16) -0.0074(15)
C3' 0.0585(18) 0.0656(18) 0.071(2) -0.0029(18) -0.0100(17) 0.0141(16)
C4A 0.0332(12) 0.0416(14) 0.0392(14) 0.0001(12) -0.0044(11) -0.0067(11)
C6A 0.0363(13) 0.0385(13) 0.0411(15) -0.0015(12) 0.0006(12) -0.0004(11)
C7A 0.0391(14) 0.0394(13) 0.0392(14) -0.0020(12) -0.0016(12) -0.0006(11)
C11A 0.0383(14) 0.0401(14) 0.0490(16) -0.0059(13) -0.0042(13) 0.0015(12)
C12A 0.0349(13) 0.0347(13) 0.0447(14) -0.0038(12) -0.0023(12) -0.0013(11)
C14A 0.0450(15) 0.0386(13) 0.0378(14) 0.0005(13) -0.0006(13) -0.0062(12)
C4B 0.0343(13) 0.0411(13) 0.0399(14) 0.0015(12) -0.0026(11) -0.0040(11)
C7B 0.0430(15) 0.0358(13) 0.0436(15) -0.0016(12) -0.0049(12) 0.0049(11)
C12B 0.0338(13) 0.0361(13) 0.0382(14) 0.0011(12) 0.0004(11) -0.0009(10)
C4C 0.0335(12) 0.0347(12) 0.0361(13) 0.0000(11) -0.0009(11) -0.0044(10)
C12C 0.0575(17) 0.0402(14) 0.0490(15) 0.0018(13) -0.0034(14) 0.0028(13)
C4D 0.0421(14) 0.0409(13) 0.0515(16) -0.0006(13) -0.0081(13) 0.0037(12)

loop_
_atom_type_symbol
_atom_type_description
_atom_type_scat_dispersion_real
_atom_type_scat_dispersion_imag
_atom_type_scat_source
C C 0.0033 0.0000 'International Tables Vol C Tables 4.2.6.8 and 6.1.1.4'
H H 0.0000 0.0000 'International Tables Vol C Tables 4.2.6.8 and 6.1.1.4'
N N 0.0061 0.0000 'International Tables Vol C Tables 4.2.6.8 and 6.1.1.4'
O O 0.0106 0.0000 'International Tables Vol C Tables 4.2.6.8 and 6.1.1.4'

loop_
_geom_angle_atom_site_label_1
_geom_angle_atom_site_label_2
_geom_angle_atom_site_label_3
_geom_angle
C12A N12 C11A 107.7(2)
C12A N12 H12 126.2
C11A N12 H12 126.2
C2 O1 C14A 113.73(18)
C1' O2 H2 109.5
O1 C2 C3 110.1(2)
O1 C2 C1' 107.19(19)
C3 C2 C1' 115.3(2)
O1 C2 H2A 108.0
C3 C2 H2A 108.0
C1' C2 H2A 108.0
C4 C3 C2 110.3(2)
C4 C3 H3A 109.6
C2 C3 H3A 109.6
C4 C3 H3B 109.6
C2 C3 H3B 109.6
H3A C3 H3B 108.1
C4A C4 C3 123.4(2)
C4A C4 H4 118.3
C3 C4 H4 118.3
C4B C5 C6 114.0(2)
C4B C5 H5A 108.8
C6 C5 H5A 108.8
C4B C5 H5B 108.8
C6 C5 H5B 108.8
H5A C5 H5B 107.7
C6A C6 C5 107.2(2)
C6A C6 H6A 110.3
C5 C6 H6A 110.3
C6A C6 H6B 110.3
C5 C6 H6B 110.3
H6A C6 H6B 108.5
C7A C7 C6A 99.80(19)
C7A C7 H7A 111.8
C6A C7 H7A 111.8
C7A C7 H7B 111.8
C6A C7 H7B 111.8
H7A C7 H7B 109.5
C9 C8 C7B 119.1(3)
C9 C8 H8 120.5
C7B C8 H8 120.5
C8 C9 C10 121.0(3)
C8 C9 H9 119.5
C10 C9 H9 119.5
C11 C10 C9 122.1(3)
C11 C10 H10 118.9
C9 C10 H10 118.9
C10 C11 C11A 117.2(3)
C10 C11 H11 121.4
C11A C11 H11 121.4
C14 C13 C4C 113.5(2)
C14 C13 H13A 108.9
C4C C13 H13A 108.9
C14 C13 H13B 108.9
C4C C13 H13B 108.9
H13A C13 H13B 107.7
C14A C14 C13 112.5(2)
C14A C14 H14A 109.1
C13 C14 H14A 109.1
C14A C14 H14B 109.1
C13 C14 H14B 109.1
H14A C14 H14B 107.8
O2 C1' C2' 105.1(2)
O2 C1' C3' 109.6(2)
C2' C1' C3' 110.9(2)
O2 C1' C2 107.3(2)
C2' C1' C2 110.8(2)
C3' C1' C2 112.8(2)
C1' C2' H2'1 109.5
C1' C2' H2'2 109.5
H2'1 C2' H2'2 109.5
C1' C2' H2'3 109.5
H2'1 C2' H2'3 109.5
H2'2 C2' H2'3 109.5
C1' C3' H3'1 109.5
C1' C3' H3'2 109.5
H3'1 C3' H3'2 109.5
C1' C3' H3'3 109.5
H3'1 C3' H3'3 109.5
H3'2 C3' H3'3 109.5
C4 C4A C14A 120.7(2)
C4 C4A C4B 125.1(2)
C14A C4A C4B 114.26(19)
C6 C6A C7 121.8(2)
C6 C6A C12B 111.9(2)
C7 C6A C12B 106.51(18)
C6 C6A H6A1 105.1
C7 C6A H6A1 105.1
C12B C6A H6A1 105.1
C12A C7A C7B 107.7(2)
C12A C7A C7 110.2(2)
C7B C7A C7 141.5(2)
N12 C11A C11 129.2(2)
N12 C11A C7B 108.7(2)
C11 C11A C7B 122.1(2)
C7A C12A N12 110.2(2)
C7A C12A C12B 113.2(2)
N12 C12A C12B 135.6(2)
O1 C14A C4A 112.97(18)
O1 C14A C14 105.85(19)
C4A C14A C14 113.1(2)
O1 C14A H14C 108.2
C4A C14A H14C 108.2
C14 C14A H14C 108.2
C4A C4B C5 113.47(19)
C4A C4B C4C 109.52(18)
C5 C4B C4C 115.7(2)
C4A C4B H4B 105.8
C5 C4B H4B 105.8
C4C C4B H4B 105.8
C8 C7B C11A 118.5(2)
C8 C7B C7A 135.8(2)
C11A C7B C7A 105.8(2)
C12A C12B C12C 106.18(19)
C12A C12B C6A 97.24(18)
C12C C12B C6A 111.2(2)
C12A C12B C4C 119.77(19)
C12C C12B C4C 112.41(19)
C6A C12B C4C 109.08(18)
C13 C4C C4D 108.6(2)
C13 C4C C12B 112.59(18)
C4D C4C C12B 109.69(19)
C13 C4C C4B 106.52(19)
C4D C4C C4B 111.59(19)
C12B C4C C4B 107.86(18)
C12B C12C H12A 109.5
C12B C12C H12B 109.5
H12A C12C H12B 109.5
C12B C12C H12C 109.5
H12A C12C H12C 109.5
H12B C12C H12C 109.5
C4C C4D H4D1 109.5
C4C C4D H4D2 109.5
H4D1 C4D H4D2 109.5
C4C C4D H4D3 109.5
H4D1 C4D H4D3 109.5
H4D2 C4D H4D3 109.5

loop_
_geom_bond_atom_site_label_1
_geom_bond_atom_site_label_2
_geom_bond_distance
N12 C12A 1.378(3)
N12 C11A 1.379(3)
N12 H12 0.8600
O1 C2 1.426(3)
O1 C14A 1.435(3)
O2 C1' 1.448(3)
O2 H2 0.8200
C2 C3 1.514(4)
C2 C1' 1.528(3)
C2 H2A 0.9800
C3 C4 1.492(3)
C3 H3A 0.9700
C3 H3B 0.9700
C4 C4A 1.317(3)
C4 H4 0.9300
C5 C4B 1.522(4)
C5 C6 1.528(3)
C5 H5A 0.9700
C5 H5B 0.9700
C6 C6A 1.514(3)
C6 H6A 0.9700
C6 H6B 0.9700
C7 C7A 1.502(3)
C7 C6A 1.530(3)
C7 H7A 0.9700
C7 H7B 0.9700
C8 C9 1.373(4)
C8 C7B 1.403(3)
C8 H8 0.9300
C9 C10 1.390(4)
C9 H9 0.9300
C10 C11 1.371(4)
C10 H10 0.9300
C11 C11A 1.390(3)
C11 H11 0.9300
C13 C14 1.532(3)
C13 C4C 1.532(3)
C13 H13A 0.9700
C13 H13B 0.9700
C14 C14A 1.523(3)
C14 H14A 0.9700
C14 H14B 0.9700
C1' C2' 1.509(4)
C1' C3' 1.517(4)
C2' H2'1 0.9600
C2' H2'2 0.9600
C2' H2'3 0.9600
C3' H3'1 0.9600
C3' H3'2 0.9600
C3' H3'3 0.9600
C4A C14A 1.502(4)
C4A C4B 1.517(3)
C6A C12B 1.557(3)
C6A H6A1 0.9800
C7A C12A 1.361(3)
C7A C7B 1.427(3)
C11A C7B 1.417(4)
C12A C12B 1.505(3)
C14A H14C 0.9800
C4B C4C 1.567(3)
C4B H4B 0.9800
C12B C12C 1.549(3)
C12B C4C 1.563(3)
C4C C4D 1.535(3)
C12C H12A 0.9600
C12C H12B 0.9600
C12C H12C 0.9600
C4D H4D1 0.9600
C4D H4D2 0.9600
C4D H4D3 0.9600

loop_
_geom_torsion_atom_site_label_1
_geom_torsion_atom_site_label_2
_geom_torsion_atom_site_label_3
_geom_torsion_atom_site_label_4
_geom_torsion
C14A O1 C2 C3 63.3(3)
C14A O1 C2 C1' -170.50(18)
O1 C2 C3 C4 -47.5(3)
C1' C2 C3 C4 -168.9(2)
C2 C3 C4 C4A 17.5(4)
C4B C5 C6 C6A 53.3(3)
C7B C8 C9 C10 0.5(4)
C8 C9 C10 C11 0.7(4)
C9 C10 C11 C11A -0.9(4)
C4C C13 C14 C14A -52.1(3)
O1 C2 C1' O2 -179.92(18)
C3 C2 C1' O2 -56.9(3)
O1 C2 C1' C2' 65.9(3)
C3 C2 C1' C2' -171.1(2)
O1 C2 C1' C3' -59.1(3)
C3 C2 C1' C3' 63.9(3)
C3 C4 C4A C14A 0.1(4)
C3 C4 C4A C4B -178.3(2)
C5 C6 C6A C7 170.4(2)
C5 C6 C6A C12B -62.0(3)
C7A C7 C6A C6 164.2(2)
C7A C7 C6A C12B 34.2(2)
C6A C7 C7A C12A -20.3(3)
C6A C7 C7A C7B 170.4(3)
C12A N12 C11A C11 179.6(3)
C12A N12 C11A C7B 0.5(3)
C10 C11 C11A N12 -179.1(2)
C10 C11 C11A C7B -0.1(4)
C7B C7A C12A N12 0.9(3)
C7 C7A C12A N12 -172.16(19)
C7B C7A C12A C12B 171.32(19)
C7 C7A C12A C12B -1.7(3)
C11A N12 C12A C7A -0.8(3)
C11A N12 C12A C12B -168.3(3)
C2 O1 C14A C4A -44.3(3)
C2 O1 C14A C14 -168.6(2)
C4 C4A C14A O1 11.9(3)
C4B C4A C14A O1 -169.42(19)
C4 C4A C14A C14 132.2(2)
C4B C4A C14A C14 -49.2(3)
C13 C14 C14A O1 168.94(19)
C13 C14 C14A C4A 44.7(3)
C4 C4A C4B C5 7.1(3)
C14A C4A C4B C5 -171.4(2)
C4 C4A C4B C4C -123.8(3)
C14A C4A C4B C4C 57.6(3)
C6 C5 C4B C4A -177.5(2)
C6 C5 C4B C4C -49.7(3)
C9 C8 C7B C11A -1.4(4)
C9 C8 C7B C7A 179.1(3)
N12 C11A C7B C8 -179.6(2)
C11 C11A C7B C8 1.2(4)
N12 C11A C7B C7A 0.0(3)
C11 C11A C7B C7A -179.2(2)
C12A C7A C7B C8 179.0(3)
C7 C7A C7B C8 -11.6(6)
C12A C7A C7B C11A -0.5(3)
C7 C7A C7B C11A 168.9(3)
C7A C12A C12B C12C -92.3(2)
N12 C12A C12B C12C 74.9(3)
C7A C12A C12B C6A 22.3(3)
N12 C12A C12B C6A -170.5(3)
C7A C12A C12B C4C 139.2(2)
N12 C12A C12B C4C -53.7(4)
C6 C6A C12B C12A -169.73(19)
C7 C6A C12B C12A -34.4(2)
C6 C6A C12B C12C -59.2(3)
C7 C6A C12B C12C 76.2(2)
C6 C6A C12B C4C 65.3(2)
C7 C6A C12B C4C -159.34(18)
C14 C13 C4C C4D -61.3(3)
C14 C13 C4C C12B 177.1(2)
C14 C13 C4C C4B 59.0(3)
C12A C12B C4C C13 77.7(3)
C12C C12B C4C C13 -48.0(3)
C6A C12B C4C C13 -171.71(19)
C12A C12B C4C C4D -43.3(3)
C12C C12B C4C C4D -169.0(2)
C6A C12B C4C C4D 67.2(2)
C12A C12B C4C C4B -165.1(2)
C12C C12B C4C C4B 69.3(2)
C6A C12B C4C C4B -54.5(2)
C4A C4B C4C C13 -60.3(2)
C5 C4B C4C C13 169.9(2)
C4A C4B C4C C4D 58.1(3)
C5 C4B C4C C4D -71.7(3)
C4A C4B C4C C12B 178.59(18)
C5 C4B C4C C12B 48.9(3)
